data_2229509
loop_
_publ_author_name
'Najafi, Ezzatollah'
'Amini, Mostafa M.'
'Ng, Seik Weng'

_publ_section_title
;
 Triethylammonium
 tetrachlorido(pyridine-2-carboxylato-\k^2^<i>N</i>,<i>O</i>)stannate(IV)
;
_journal_coeditor_code SI2335
_journal_issue 3
_journal_name_full 'Acta Crystallographica Section E'
_journal_page_first m351
_journal_paper_doi 10.1107/S1600536811005460
_journal_volume 67
_journal_year 2011
_chemical_formula_iupac '(C6 H16 N) [Sn Cl4 (C6 H4 N O2)]'
_chemical_formula_moiety 'C6 H16 N +, C6 H4 Cl4 N O2 Sn -'
_chemical_formula_sum 'C12 H20 Cl4 N2 O2 Sn'
_chemical_formula_weight 484.79
_chemical_name_systematic
;
Triethylammonium
tetrachlorido(pyridine-2-carboxylato-\k^2^<i>N</i>,<i>O</i>)stannate(IV)
;
_space_group_IT_number 14
_symmetry_cell_setting monoclinic
_symmetry_space_group_name_Hall '-P 2yn'
_symmetry_space_group_name_H-M 'P 1 21/n 1'
_atom_sites_solution_hydrogens geom
_atom_sites_solution_primary direct
_atom_sites_solution_secondary difmap
_audit_creation_method SHELXL-97
_cell_angle_alpha 90.00
_cell_angle_beta 109.6720(10)
_cell_angle_gamma 90.00
_cell_formula_units_Z 4
_cell_length_a 11.6310(7)
_cell_length_b 10.4912(6)
_cell_length_c 16.4452(9)
_cell_measurement_reflns_used 8286
_cell_measurement_temperature 100(2)
_cell_measurement_theta_max 28.3
_cell_measurement_theta_min 2.3
_cell_volume 1889.57(19)
_computing_cell_refinement 'SAINT (Bruker, 2009)'
_computing_data_collection 'APEX2 (Bruker, 2009)'
_computing_data_reduction 'SAINT (Bruker, 2009)'
_computing_molecular_graphics 'X-SEED (Barbour, 2001)'
_computing_publication_material 'publCIF (Westrip, 2010)'
_computing_structure_refinement 'SHELXL97 (Sheldrick, 2008)'
_computing_structure_solution 'SHELXS97 (Sheldrick, 2008)'
_diffrn_ambient_temperature 100(2)
_diffrn_measured_fraction_theta_full 0.998
_diffrn_measured_fraction_theta_max 0.998
_diffrn_measurement_device_type 'Bruker SMART APEX'
_diffrn_measurement_method \w
_diffrn_radiation_monochromator graphite
_diffrn_radiation_source 'fine-focus sealed tube'
_diffrn_radiation_type MoK\a
_diffrn_radiation_wavelength 0.71073
_diffrn_reflns_av_R_equivalents 0.0330
_diffrn_reflns_av_sigmaI/netI 0.0292
_diffrn_reflns_limit_h_max 15
_diffrn_reflns_limit_h_min -15
_diffrn_reflns_limit_k_max 13
_diffrn_reflns_limit_k_min -13
_diffrn_reflns_limit_l_max 21
_diffrn_reflns_limit_l_min -19
_diffrn_reflns_number 17476
_diffrn_reflns_theta_full 27.50
_diffrn_reflns_theta_max 27.50
_diffrn_reflns_theta_min 2.34
_diffrn_standards_decay_% 0
_diffrn_standards_interval_count 0
_diffrn_standards_interval_time 0
_diffrn_standards_number 0
_exptl_absorpt_coefficient_mu 1.921
_exptl_absorpt_correction_T_max 0.9100
_exptl_absorpt_correction_T_min 0.5964
_exptl_absorpt_correction_type multi-scan
_exptl_absorpt_process_details '(SADABS; Sheldrick, 1996)'
_exptl_crystal_colour Colorless
_exptl_crystal_density_diffrn 1.704
_exptl_crystal_density_method 'not measured'
_exptl_crystal_description Prism
_exptl_crystal_F_000 960
_exptl_crystal_size_max 0.30
_exptl_crystal_size_mid 0.25
_exptl_crystal_size_min 0.05
_refine_diff_density_max 0.412
_refine_diff_density_min -0.390
_refine_ls_extinction_method none
_refine_ls_goodness_of_fit_ref 1.013
_refine_ls_hydrogen_treatment constr
_refine_ls_matrix_type full
_refine_ls_number_parameters 242
_refine_ls_number_reflns 4344
_refine_ls_number_restraints 25
_refine_ls_restrained_S_all 1.010
_refine_ls_R_factor_all 0.0236
_refine_ls_R_factor_gt 0.0194
_refine_ls_shift/su_max 0.001
_refine_ls_shift/su_mean 0.001
_refine_ls_structure_factor_coef Fsqd
_refine_ls_weighting_details 'calc w=1/[\s^2^(Fo^2^)+(0.0213P)^2^+0.5451P] where P=(Fo^2^+2Fc^2^)/3'
_refine_ls_weighting_scheme calc
_refine_ls_wR_factor_gt 0.0462
_refine_ls_wR_factor_ref 0.0484
_reflns_number_gt 3896
_reflns_number_total 4344
_reflns_threshold_expression I>2\s(I)
_cod_data_source_file si2335.cif
_cod_data_source_block I
_cod_original_sg_symbol_H-M 'P 21/n'
_cod_database_code 2229509
_cod_database_fobs_code 2229509

loop_
_symmetry_equiv_pos_as_xyz
'x, y, z'
'x+1/2, -y+1/2, z+1/2'
'-x, -y, -z'
'-x-1/2, y-1/2, -z-1/2'

loop_
_atom_site_type_symbol
_atom_site_label
_atom_site_fract_x
_atom_site_fract_y
_atom_site_fract_z
_atom_site_U_iso_or_equiv
_atom_site_adp_type
_atom_site_calc_flag
_atom_site_refinement_flags
_atom_site_occupancy
_atom_site_disorder_assembly
_atom_site_disorder_group
Sn Sn1 0.563342(11) 0.304590(11) 0.743404(8) 0.01440(5) Uani d . 1 . .
Cl Cl1 0.37811(4) 0.38342(5) 0.64455(3) 0.02443(11) Uani d . 1 . .
Cl Cl2 0.47250(5) 0.23860(5) 0.84821(3) 0.02561(11) Uani d . 1 . .
Cl Cl3 0.56293(4) 0.08950(4) 0.69586(3) 0.01948(10) Uani d . 1 . .
Cl Cl4 0.67771(4) 0.36886(4) 0.65317(3) 0.01872(10) Uani d . 1 . .
O O1 0.59288(12) 0.48336(12) 0.80497(8) 0.0200(3) Uani d . 1 . .
O O2 0.69627(13) 0.58704(13) 0.92554(9) 0.0263(3) Uani d . 1 . .
N N1 0.74369(14) 0.28596(14) 0.84631(10) 0.0150(3) Uani d . 1 . .
C C1 0.68201(17) 0.49487(17) 0.87734(12) 0.0187(4) Uani d . 1 . .
C C2 0.77238(17) 0.38638(17) 0.90022(11) 0.0151(4) Uani d . 1 . .
C C3 0.87950(17) 0.39107(17) 0.96906(12) 0.0183(4) Uani d . 1 . .
H H3 0.8968 0.4612 1.0079 0.022 Uiso calc R 1 . .
C C4 0.96192(18) 0.29127(18) 0.98084(12) 0.0207(4) Uani d . 1 . .
H H4 1.0377 0.2933 1.0269 0.025 Uiso calc R 1 . .
C C5 0.93224(19) 0.18882(18) 0.92456(12) 0.0208(4) Uani d . 1 . .
H H5 0.9873 0.1195 0.9317 0.025 Uiso calc R 1 . .
C C6 0.82192(18) 0.18857(17) 0.85810(12) 0.0189(4) Uani d . 1 . .
H H6 0.8009 0.1178 0.8199 0.023 Uiso calc R 1 . .
N N2 0.5100(3) 0.7717(3) 0.8635(2) 0.0168(8) Uani d PD 0.564(3) A 1
H H2 0.5718 0.7181 0.8804 0.020 Uiso calc PR 0.564(3) A 1
C C7 0.5607(4) 0.9017(4) 0.8956(3) 0.0209(9) Uani d PD 0.564(3) A 1
H H7A 0.6002 0.9376 0.8559 0.025 Uiso calc PR 0.564(3) A 1
H H7B 0.4927 0.9589 0.8948 0.025 Uiso calc PR 0.564(3) A 1
C C8 0.6523(4) 0.8976(4) 0.9858(3) 0.0289(9) Uani d PD 0.564(3) A 1
H H8A 0.6834 0.9837 1.0035 0.043 Uiso calc PR 0.564(3) A 1
H H8B 0.7203 0.8416 0.9868 0.043 Uiso calc PR 0.564(3) A 1
H H8C 0.6130 0.8648 1.0256 0.043 Uiso calc PR 0.564(3) A 1
C C9 0.4203(3) 0.7295(3) 0.9059(2) 0.0227(8) Uani d PD 0.564(3) A 1
H H9A 0.3543 0.7936 0.8941 0.027 Uiso calc PR 0.564(3) A 1
H H9B 0.4623 0.7263 0.9691 0.027 Uiso calc PR 0.564(3) A 1
C C10 0.3642(5) 0.6008(5) 0.8754(4) 0.0307(12) Uani d PD 0.564(3) A 1
H H10A 0.3067 0.5791 0.9053 0.046 Uiso calc PR 0.564(3) A 1
H H10B 0.4286 0.5361 0.8882 0.046 Uiso calc PR 0.564(3) A 1
H H10C 0.3207 0.6036 0.8130 0.046 Uiso calc PR 0.564(3) A 1
C C11 0.4630(14) 0.7685(17) 0.7665(4) 0.0215(11) Uani d PD 0.564(3) A 1
H H11A 0.4388 0.6801 0.7472 0.026 Uiso calc PR 0.564(3) A 1
H H11B 0.5297 0.7934 0.7450 0.026 Uiso calc PR 0.564(3) A 1
C C12 0.3551(13) 0.8558(13) 0.7272(9) 0.0279(18) Uani d PD 0.564(3) A 1
H H12A 0.3340 0.8565 0.6643 0.042 Uiso calc PR 0.564(3) A 1
H H12B 0.3762 0.9423 0.7497 0.042 Uiso calc PR 0.564(3) A 1
H H12C 0.2852 0.8250 0.7422 0.042 Uiso calc PR 0.564(3) A 1
N N2' 0.4707(4) 0.7281(4) 0.8540(3) 0.0178(10) Uani d PD 0.436(3) A 2
H H2' 0.5376 0.6845 0.8801 0.021 Uiso calc PR 0.436(3) A 2
C C7' 0.4711(4) 0.8380(4) 0.9124(3) 0.0232(11) Uani d PD 0.436(3) A 2
H H7'A 0.4561 0.8058 0.9645 0.028 Uiso calc PR 0.436(3) A 2
H H7'B 0.4036 0.8968 0.8822 0.028 Uiso calc PR 0.436(3) A 2
C C8' 0.5902(5) 0.9107(6) 0.9395(5) 0.0281(14) Uani d PD 0.436(3) A 2
H H8'A 0.5857 0.9819 0.9770 0.042 Uiso calc PR 0.436(3) A 2
H H8'B 0.6050 0.9438 0.8882 0.042 Uiso calc PR 0.436(3) A 2
H H8'C 0.6570 0.8537 0.9711 0.042 Uiso calc PR 0.436(3) A 2
C C9' 0.3664(5) 0.6386(5) 0.8450(4) 0.0206(12) Uani d PD 0.436(3) A 2
H H9'A 0.3600 0.5777 0.7977 0.025 Uiso calc PR 0.436(3) A 2
H H9'B 0.2895 0.6881 0.8289 0.025 Uiso calc PR 0.436(3) A 2
C C10' 0.3807(5) 0.5650(5) 0.9267(4) 0.0288(12) Uani d PD 0.436(3) A 2
H H10D 0.3119 0.5061 0.9166 0.043 Uiso calc PR 0.436(3) A 2
H H10E 0.3822 0.6245 0.9730 0.043 Uiso calc PR 0.436(3) A 2
H H10F 0.4572 0.5167 0.9435 0.043 Uiso calc PR 0.436(3) A 2
C C11' 0.4774(19) 0.765(2) 0.7673(6) 0.0215(11) Uani d PD 0.44 A 2
H H11C 0.4877 0.6871 0.7366 0.026 Uiso calc PR 0.436(3) A 2
H H11D 0.5502 0.8194 0.7762 0.026 Uiso calc PR 0.436(3) A 2
C C12' 0.3646(18) 0.8367(19) 0.7110(11) 0.0279(18) Uani d P 0.44 A 2
H H12D 0.3698 0.8490 0.6533 0.042 Uiso calc PR 0.436(3) A 2
H H12E 0.3603 0.9198 0.7370 0.042 Uiso calc PR 0.436(3) A 2
H H12F 0.2913 0.7872 0.7066 0.042 Uiso calc PR 0.436(3) A 2

loop_
_atom_site_aniso_label
_atom_site_aniso_U_11
_atom_site_aniso_U_22
_atom_site_aniso_U_33
_atom_site_aniso_U_12
_atom_site_aniso_U_13
_atom_site_aniso_U_23
Sn1 0.01336(7) 0.01342(7) 0.01478(7) 0.00074(5) 0.00259(5) -0.00027(5)
Cl1 0.0152(2) 0.0307(3) 0.0233(2) 0.00400(19) 0.00109(19) 0.00435(19)
Cl2 0.0271(3) 0.0307(3) 0.0228(2) 0.0027(2) 0.0133(2) 0.0037(2)
Cl3 0.0254(2) 0.0132(2) 0.0181(2) -0.00356(17) 0.00515(18) -0.00112(17)
Cl4 0.0195(2) 0.0163(2) 0.0205(2) -0.00436(17) 0.00697(18) -0.00023(17)
O1 0.0195(7) 0.0164(6) 0.0194(7) 0.0054(5) 0.0005(6) -0.0035(5)
O2 0.0283(8) 0.0197(7) 0.0251(7) 0.0066(6) 0.0015(6) -0.0080(6)
N1 0.0164(8) 0.0141(7) 0.0131(7) 0.0015(6) 0.0033(6) -0.0008(6)
C1 0.0198(10) 0.0157(9) 0.0197(9) 0.0019(7) 0.0054(8) -0.0004(7)
C2 0.0180(9) 0.0149(8) 0.0139(9) 0.0008(7) 0.0072(7) 0.0005(7)
C3 0.0204(10) 0.0179(9) 0.0146(9) 0.0006(7) 0.0033(7) -0.0012(7)
C4 0.0187(10) 0.0236(10) 0.0159(9) 0.0029(8) 0.0008(8) 0.0029(7)
C5 0.0234(10) 0.0183(9) 0.0191(10) 0.0073(8) 0.0049(8) 0.0024(7)
C6 0.0221(10) 0.0152(9) 0.0192(9) 0.0031(7) 0.0069(8) -0.0005(7)
N2 0.0134(19) 0.018(2) 0.0199(17) 0.0040(13) 0.0071(15) 0.0005(15)
C7 0.021(2) 0.0159(18) 0.028(2) 0.0027(15) 0.012(2) -0.0004(19)
C8 0.036(3) 0.028(2) 0.026(2) -0.0108(19) 0.015(2) -0.0077(18)
C9 0.0178(17) 0.0273(19) 0.0266(19) -0.0008(14) 0.0120(15) -0.0011(15)
C10 0.030(2) 0.027(3) 0.038(4) -0.012(2) 0.015(3) -0.003(2)
C11 0.021(3) 0.0250(13) 0.0191(10) 0.0037(17) 0.0075(11) 0.0019(8)
C12 0.026(2) 0.029(4) 0.026(5) 0.004(2) 0.006(2) 0.005(3)
N2' 0.015(3) 0.018(3) 0.022(2) 0.0004(17) 0.009(2) 0.0004(19)
C7' 0.021(2) 0.019(2) 0.030(3) -0.0010(18) 0.010(2) -0.0072(19)
C8' 0.030(4) 0.023(3) 0.032(4) -0.005(3) 0.012(3) -0.009(3)
C9' 0.020(3) 0.018(3) 0.027(3) -0.002(2) 0.013(2) -0.001(2)
C10' 0.036(3) 0.027(3) 0.027(3) -0.005(2) 0.016(3) 0.001(2)
C11' 0.021(3) 0.0250(13) 0.0191(10) 0.0037(17) 0.0075(11) 0.0019(8)
C12' 0.026(2) 0.029(4) 0.026(5) 0.004(2) 0.006(2) 0.005(3)

loop_
_atom_type_symbol
_atom_type_description
_atom_type_scat_dispersion_real
_atom_type_scat_dispersion_imag
_atom_type_scat_source
C C 0.0033 0.0016 'International Tables Vol C Tables 4.2.6.8 and 6.1.1.4'
H H 0.0000 0.0000 'International Tables Vol C Tables 4.2.6.8 and 6.1.1.4'
N N 0.0061 0.0033 'International Tables Vol C Tables 4.2.6.8 and 6.1.1.4'
O O 0.0106 0.0060 'International Tables Vol C Tables 4.2.6.8 and 6.1.1.4'
Cl Cl 0.1484 0.1585 'International Tables Vol C Tables 4.2.6.8 and 6.1.1.4'
Sn Sn -0.6537 1.4246 'International Tables Vol C Tables 4.2.6.8 and 6.1.1.4'

loop_
_geom_angle_atom_site_label_1
_geom_angle_atom_site_label_2
_geom_angle_atom_site_label_3
_geom_angle_site_symmetry_1
_geom_angle_site_symmetry_3
_geom_angle
_geom_angle_publ_flag
O1 Sn1 N1 . . 75.63(5) ?
O1 Sn1 Cl1 . . 89.00(4) ?
N1 Sn1 Cl1 . . 164.42(4) ?
O1 Sn1 Cl3 . . 169.14(4) ?
N1 Sn1 Cl3 . . 93.66(4) ?
Cl1 Sn1 Cl3 . . 101.778(17) ?
O1 Sn1 Cl4 . . 90.71(4) ?
N1 Sn1 Cl4 . . 85.28(4) ?
Cl1 Sn1 Cl4 . . 92.462(18) ?
Cl3 Sn1 Cl4 . . 90.200(16) ?
O1 Sn1 Cl2 . . 87.23(4) ?
N1 Sn1 Cl2 . . 87.63(4) ?
Cl1 Sn1 Cl2 . . 94.290(18) ?
Cl3 Sn1 Cl2 . . 90.554(18) ?
Cl4 Sn1 Cl2 . . 172.905(17) ?
C1 O1 Sn1 . . 118.44(11) ?
C6 N1 C2 . . 119.80(16) ?
C6 N1 Sn1 . . 126.91(12) ?
C2 N1 Sn1 . . 113.29(12) ?
O2 C1 O1 . . 124.09(17) ?
O2 C1 C2 . . 120.18(17) ?
O1 C1 C2 . . 115.73(16) ?
N1 C2 C3 . . 121.77(16) ?
N1 C2 C1 . . 115.42(16) ?
C3 C2 C1 . . 122.75(16) ?
C2 C3 C4 . . 118.69(17) ?
C2 C3 H3 . . 120.7 ?
C4 C3 H3 . . 120.7 ?
C5 C4 C3 . . 119.16(18) ?
C5 C4 H4 . . 120.4 ?
C3 C4 H4 . . 120.4 ?
C6 C5 C4 . . 119.22(17) ?
C6 C5 H5 . . 120.4 ?
C4 C5 H5 . . 120.4 ?
N1 C6 C5 . . 121.32(17) ?
N1 C6 H6 . . 119.3 ?
C5 C6 H6 . . 119.3 ?
C11 N2 C9 . . 115.1(7) ?
C11 N2 C7 . . 110.6(8) ?
C9 N2 C7 . . 110.8(3) ?
C11 N2 H2 . . 106.6 ?
C9 N2 H2 . . 106.6 ?
C7 N2 H2 . . 106.6 ?
C8 C7 N2 . . 112.4(4) ?
C8 C7 H7A . . 109.1 ?
N2 C7 H7A . . 109.1 ?
C8 C7 H7B . . 109.1 ?
N2 C7 H7B . . 109.1 ?
H7A C7 H7B . . 107.8 ?
C7 C8 H8A . . 109.5 ?
C7 C8 H8B . . 109.5 ?
H8A C8 H8B . . 109.5 ?
C7 C8 H8C . . 109.5 ?
H8A C8 H8C . . 109.5 ?
H8B C8 H8C . . 109.5 ?
N2 C9 C10 . . 113.6(3) ?
N2 C9 H9A . . 108.8 ?
C10 C9 H9A . . 108.8 ?
N2 C9 H9B . . 108.8 ?
C10 C9 H9B . . 108.8 ?
H9A C9 H9B . . 107.7 ?
C9 C10 H10A . . 109.5 ?
C9 C10 H10B . . 109.5 ?
H10A C10 H10B . . 109.5 ?
C9 C10 H10C . . 109.5 ?
H10A C10 H10C . . 109.5 ?
H10B C10 H10C . . 109.5 ?
N2 C11 C12 . . 113.1(11) ?
N2 C11 H11A . . 108.9 ?
C12 C11 H11A . . 108.9 ?
N2 C11 H11B . . 108.9 ?
C12 C11 H11B . . 108.9 ?
H11A C11 H11B . . 107.8 ?
C11 C12 H12A . . 109.5 ?
C11 C12 H12B . . 109.5 ?
H12A C12 H12B . . 109.5 ?
C11 C12 H12C . . 109.5 ?
H12A C12 H12C . . 109.5 ?
H12B C12 H12C . . 109.5 ?
C7' N2' C9' . . 111.9(4) ?
C7' N2' C11' . . 114.7(10) ?
C9' N2' C11' . . 111.5(10) ?
C7' N2' H2' . . 106.0 ?
C9' N2' H2' . . 106.0 ?
C11' N2' H2' . . 106.0 ?
N2' C7' C8' . . 112.5(4) ?
N2' C7' H7'A . . 109.1 ?
C8' C7' H7'A . . 109.1 ?
N2' C7' H7'B . . 109.1 ?
C8' C7' H7'B . . 109.1 ?
H7'A C7' H7'B . . 107.8 ?
C7' C8' H8'A . . 109.5 ?
C7' C8' H8'B . . 109.5 ?
H8'A C8' H8'B . . 109.5 ?
C7' C8' H8'C . . 109.5 ?
H8'A C8' H8'C . . 109.5 ?
H8'B C8' H8'C . . 109.5 ?
N2' C9' C10' . . 112.9(5) ?
N2' C9' H9'A . . 109.0 ?
C10' C9' H9'A . . 109.0 ?
N2' C9' H9'B . . 109.0 ?
C10' C9' H9'B . . 109.0 ?
H9'A C9' H9'B . . 107.8 ?
C9' C10' H10D . . 109.5 ?
C9' C10' H10E . . 109.5 ?
H10D C10' H10E . . 109.5 ?
C9' C10' H10F . . 109.5 ?
H10D C10' H10F . . 109.5 ?
H10E C10' H10F . . 109.5 ?
N2' C11' C12' . . 113.2(14) ?
N2' C11' H11C . . 108.9 ?
C12' C11' H11C . . 108.9 ?
N2' C11' H11D . . 108.9 ?
C12' C11' H11D . . 108.9 ?
H11C C11' H11D . . 107.7 ?
C11' C12' H12D . . 109.5 ?
C11' C12' H12E . . 109.5 ?
H12D C12' H12E . . 109.5 ?
C11' C12' H12F . . 109.5 ?
H12D C12' H12F . . 109.5 ?
H12E C12' H12F . . 109.5 ?

loop_
_geom_bond_atom_site_label_1
_geom_bond_atom_site_label_2
_geom_bond_site_symmetry_2
_geom_bond_distance
_geom_bond_publ_flag
Sn1 O1 . 2.1039(13) ?
Sn1 N1 . 2.2163(15) ?
Sn1 Cl1 . 2.3686(5) ?
Sn1 Cl3 . 2.3876(5) ?
Sn1 Cl4 . 2.3990(5) ?
Sn1 Cl2 . 2.4066(5) ?
O1 C1 . 1.294(2) ?
O2 C1 . 1.226(2) ?
N1 C6 . 1.338(2) ?
N1 C2 . 1.345(2) ?
C1 C2 . 1.509(2) ?
C2 C3 . 1.374(3) ?
C3 C4 . 1.388(3) ?
C3 H3 . 0.9500 ?
C4 C5 . 1.384(3) ?
C4 H4 . 0.9500 ?
C5 C6 . 1.377(3) ?
C5 H5 . 0.9500 ?
C6 H6 . 0.9500 ?
N2 C11 . 1.503(6) ?
N2 C9 . 1.503(4) ?
N2 C7 . 1.508(5) ?
N2 H2 . 0.8800 ?
C7 C8 . 1.508(5) ?
C7 H7A . 0.9900 ?
C7 H7B . 0.9900 ?
C8 H8A . 0.9800 ?
C8 H8B . 0.9800 ?
C8 H8C . 0.9800 ?
C9 C10 . 1.510(5) ?
C9 H9A . 0.9900 ?
C9 H9B . 0.9900 ?
C10 H10A . 0.9800 ?
C10 H10B . 0.9800 ?
C10 H10C . 0.9800 ?
C11 C12 . 1.512(8) ?
C11 H11A . 0.9900 ?
C11 H11B . 0.9900 ?
C12 H12A . 0.9800 ?
C12 H12B . 0.9800 ?
C12 H12C . 0.9800 ?
N2' C7' . 1.499(5) ?
N2' C9' . 1.501(5) ?
N2' C11' . 1.504(7) ?
N2' H2' . 0.8800 ?
C7' C8' . 1.511(6) ?
C7' H7'A . 0.9900 ?
C7' H7'B . 0.9900 ?
C8' H8'A . 0.9800 ?
C8' H8'B . 0.9800 ?
C8' H8'C . 0.9800 ?
C9' C10' . 1.509(6) ?
C9' H9'A . 0.9900 ?
C9' H9'B . 0.9900 ?
C10' H10D . 0.9800 ?
C10' H10E . 0.9800 ?
C10' H10F . 0.9800 ?
C11' C12' . 1.524(13) ?
C11' H11C . 0.9900 ?
C11' H11D . 0.9900 ?
C12' H12D . 0.9800 ?
C12' H12E . 0.9800 ?
C12' H12F . 0.9800 ?

loop_
_geom_hbond_atom_site_label_D
_geom_hbond_atom_site_label_H
_geom_hbond_atom_site_label_A
_geom_hbond_site_symmetry_A
_geom_hbond_distance_DH
_geom_hbond_distance_HA
_geom_hbond_distance_DA
_geom_hbond_angle_DHA
_geom_hbond_publ_flag
N2 H2 O2 . 0.88 1.95 2.828(4) 172 yes
N2' H2' O2 . 0.88 2.02 2.895(5) 173 yes

loop_
_geom_torsion_atom_site_label_1
_geom_torsion_atom_site_label_2
_geom_torsion_atom_site_label_3
_geom_torsion_atom_site_label_4
_geom_torsion_site_symmetry_1
_geom_torsion_site_symmetry_2
_geom_torsion_site_symmetry_3
_geom_torsion_site_symmetry_4
_geom_torsion
_geom_torsion_publ_flag
N1 Sn1 O1 C1 . . . . -11.42(13) ?
Cl1 Sn1 O1 C1 . . . . 171.18(14) ?
Cl3 Sn1 O1 C1 . . . . -1.6(3) ?
Cl4 Sn1 O1 C1 . . . . -96.37(14) ?
Cl2 Sn1 O1 C1 . . . . 76.84(14) ?
O1 Sn1 N1 C6 . . . . -171.97(17) ?
Cl1 Sn1 N1 C6 . . . . -162.25(12) ?
Cl3 Sn1 N1 C6 . . . . 9.87(16) ?
Cl4 Sn1 N1 C6 . . . . -80.03(15) ?
Cl2 Sn1 N1 C6 . . . . 100.27(16) ?
O1 Sn1 N1 C2 . . . . 7.73(12) ?
Cl1 Sn1 N1 C2 . . . . 17.5(2) ?
Cl3 Sn1 N1 C2 . . . . -170.42(12) ?
Cl4 Sn1 N1 C2 . . . . 99.68(12) ?
Cl2 Sn1 N1 C2 . . . . -80.02(12) ?
Sn1 O1 C1 O2 . . . . -167.96(16) ?
Sn1 O1 C1 C2 . . . . 12.9(2) ?
C6 N1 C2 C3 . . . . -1.5(3) ?
Sn1 N1 C2 C3 . . . . 178.74(14) ?
C6 N1 C2 C1 . . . . 175.77(17) ?
Sn1 N1 C2 C1 . . . . -4.0(2) ?
O2 C1 C2 N1 . . . . 175.38(18) ?
O1 C1 C2 N1 . . . . -5.5(2) ?
O2 C1 C2 C3 . . . . -7.3(3) ?
O1 C1 C2 C3 . . . . 171.81(17) ?
N1 C2 C3 C4 . . . . 2.5(3) ?
C1 C2 C3 C4 . . . . -174.58(18) ?
C2 C3 C4 C5 . . . . -1.8(3) ?
C3 C4 C5 C6 . . . . 0.2(3) ?
C2 N1 C6 C5 . . . . -0.2(3) ?
Sn1 N1 C6 C5 . . . . 179.52(14) ?
C4 C5 C6 N1 . . . . 0.8(3) ?
C11 N2 C7 C8 . . . . -156.5(7) ?
C9 N2 C7 C8 . . . . 74.7(4) ?
C11 N2 C9 C10 . . . . 52.6(8) ?
C7 N2 C9 C10 . . . . 179.0(4) ?
C9 N2 C11 C12 . . . . 61.6(14) ?
C7 N2 C11 C12 . . . . -64.9(13) ?
C9' N2' C7' C8' . . . . 166.0(5) ?
C11' N2' C7' C8' . . . . -65.8(10) ?
C7' N2' C9' C10' . . . . -69.7(6) ?
C11' N2' C9' C10' . . . . 160.4(10) ?
C7' N2' C11' C12' . . . . -66.1(18) ?
C9' N2' C11' C12' . . . . 62.3(19) ?
